data_4100985
loop_
_publ_author_name
'Borst, Mark L. G.'
'Bulo, Rosa E.'
'Gibney, Daniele J.'
'Alem, Yonathan'
'de Kanter, Franciscus J. J.'
'Ehlers, Andreas W.'
'Schakel, Marius'
'Lutz, Martin'
'Spek, Anthony L.'
'Lammertsma, Koop'

_publ_section_title
;
3H-Benzophosphepine Complexes: Versatile
Phosphinidene Precursors
;
_journal_name_full 'Journal of the American Chemical Society'
_journal_year 2005
_chemical_formula_moiety 'C32 H18 O10 P2 W2'
_chemical_formula_sum 'C32 H18 O10 P2 W2'
_chemical_formula_weight 992.10
_space_group_IT_number 2
_space_group_name_Hall '-P 1'
_space_group_name_H-M_alt 'P -1'
_symmetry_cell_setting triclinic
_symmetry_space_group_name_Hall '-P 1'
_symmetry_space_group_name_H-M 'P -1'
_cell_angle_alpha 103.5604(4)
_cell_angle_beta 99.8561(5)
_cell_angle_gamma 103.9820(4)
_cell_formula_units_Z 2
_cell_length_a 10.4762(1)
_cell_length_b 11.3603(1)
_cell_length_c 14.8964(1)
_cell_measurement_temperature 150(2)
_cell_volume 1622.87(2)
_diffrn_ambient_temperature 150(2)
_exptl_crystal_density_diffrn 2.030
_cod_database_code 4100985

loop_
_symmetry_equiv_pos_as_xyz
'x, y, z'
'-x, -y, -z'

loop_
_atom_site_label
_atom_site_type_symbol
_atom_site_fract_x
_atom_site_fract_y
_atom_site_fract_z
_atom_site_U_iso_or_equiv
_atom_site_adp_type
_atom_site_occupancy
_atom_site_symmetry_multiplicity
_atom_site_calc_flag
_atom_site_refinement_flags
_atom_site_disorder_assembly
_atom_site_disorder_group
W1 W 0.278151(9) 0.173784(8) -0.060894(6) 0.01850(3) Uani 1 1 d . . .
W2 W 0.115912(8) 0.231261(8) 0.408442(6) 0.01666(3) Uani 1 1 d . . .
P1 P 0.35567(6) 0.23847(5) 0.11422(4) 0.01725(11) Uani 1 1 d . . .
P2 P 0.24927(5) 0.32985(5) 0.30733(4) 0.01599(11) Uani 1 1 d . . .
O1 O 0.3138(3) -0.0933(2) -0.05214(16) 0.0680(8) Uani 1 1 d . . .
O2 O -0.0307(2) 0.0947(2) -0.05392(15) 0.0528(6) Uani 1 1 d . . .
O3 O 0.2521(2) 0.45208(18) -0.03700(14) 0.0423(5) Uani 1 1 d . . .
O4 O 0.58458(19) 0.2696(2) -0.07482(14) 0.0418(5) Uani 1 1 d . . .
O5 O 0.19333(18) 0.09682(16) -0.28536(11) 0.0304(4) Uani 1 1 d . . .
O6 O -0.15783(19) 0.20634(19) 0.26515(14) 0.0430(5) Uani 1 1 d . . .
O7 O 0.11258(19) -0.04046(16) 0.28549(13) 0.0320(4) Uani 1 1 d . . .
O8 O 0.38627(19) 0.24123(19) 0.54930(12) 0.0357(4) Uani 1 1 d . . .
O9 O 0.13960(18) 0.51024(17) 0.52775(14) 0.0377(4) Uani 1 1 d . . .
O10 O -0.0626(2) 0.1178(2) 0.53575(14) 0.0435(5) Uani 1 1 d . . .
C1 C 0.2425(2) 0.2205(2) 0.19503(15) 0.0168(4) Uani 1 1 d . . .
H1 H 0.153(2) 0.184(2) 0.1634(16) 0.014(6) Uiso 1 1 d . . .
C2 C 0.3286(2) 0.1293(2) 0.18930(15) 0.0177(4) Uani 1 1 d . . .
H2 H 0.277(2) 0.048(2) 0.1474(17) 0.020(6) Uiso 1 1 d . . .
C3 C 0.4254(2) 0.1145(2) 0.26898(15) 0.0187(4) Uani 1 1 d . . .
C4 C 0.4289(2) -0.0108(2) 0.25764(18) 0.0260(5) Uani 1 1 d . . .
H4 H 0.3707 -0.0753 0.2033 0.031 Uiso 1 1 calc R . .
C5 C 0.5139(3) -0.0436(3) 0.32263(19) 0.0345(6) Uani 1 1 d . . .
H5 H 0.5114 -0.1297 0.3139 0.041 Uiso 1 1 calc R . .
C6 C 0.6027(3) 0.0494(3) 0.40038(19) 0.0361(6) Uani 1 1 d . . .
H6 H 0.6631 0.0283 0.4449 0.043 Uiso 1 1 calc R . .
C7 C 0.6023(2) 0.1734(3) 0.41247(17) 0.0286(5) Uani 1 1 d . . .
H7 H 0.6656 0.2373 0.4650 0.034 Uiso 1 1 calc R . .
C8 C 0.5123(2) 0.2091(2) 0.35047(15) 0.0198(4) Uani 1 1 d . . .
C9 C 0.5199(2) 0.3440(2) 0.37981(15) 0.0199(4) Uani 1 1 d . . .
H9 H 0.608(2) 0.397(2) 0.4179(17) 0.016(6) Uiso 1 1 d . . .
C10 C 0.4261(2) 0.4028(2) 0.36486(15) 0.0193(4) Uani 1 1 d . . .
H10 H 0.448(3) 0.491(3) 0.3900(18) 0.026(7) Uiso 1 1 d . . .
C11 C 0.5035(2) 0.3725(2) 0.17234(14) 0.0178(4) Uani 1 1 d . . .
C12 C 0.4910(2) 0.4952(2) 0.18963(15) 0.0203(4) Uani 1 1 d . . .
H12 H 0.4056 0.5079 0.1695 0.024 Uiso 1 1 calc R . .
C13 C 0.6041(2) 0.5981(2) 0.23624(16) 0.0240(5) Uani 1 1 d . . .
H13 H 0.5956 0.6815 0.2495 0.029 Uiso 1 1 calc R . .
C14 C 0.7292(3) 0.5801(2) 0.26356(17) 0.0287(5) Uani 1 1 d . . .
H14 H 0.8059 0.6510 0.2967 0.034 Uiso 1 1 calc R . .
C15 C 0.7431(2) 0.4591(2) 0.24284(17) 0.0258(5) Uani 1 1 d . . .
H15 H 0.8297 0.4474 0.2600 0.031 Uiso 1 1 calc R . .
C16 C 0.6302(2) 0.3549(2) 0.19693(16) 0.0214(4) Uani 1 1 d . . .
H16 H 0.6397 0.2719 0.1824 0.026 Uiso 1 1 calc R . .
C17 C 0.1933(2) 0.4548(2) 0.26933(16) 0.0219(5) Uani 1 1 d . . .
C18 C 0.1002(3) 0.4259(2) 0.18301(18) 0.0310(5) Uani 1 1 d . . .
H18 H 0.0680 0.3412 0.1427 0.037 Uiso 1 1 calc R . .
C19 C 0.0537(3) 0.5192(3) 0.1550(2) 0.0421(7) Uani 1 1 d . . .
H19 H -0.0097 0.4983 0.0957 0.050 Uiso 1 1 calc R . .
C20 C 0.0991(3) 0.6424(3) 0.2130(2) 0.0427(7) Uani 1 1 d . . .
H20 H 0.0672 0.7063 0.1938 0.051 Uiso 1 1 calc R . .
C21 C 0.1904(3) 0.6721(3) 0.2987(2) 0.0458(7) Uani 1 1 d . . .
H21 H 0.2216 0.7568 0.3390 0.055 Uiso 1 1 calc R . .
C22 C 0.2375(3) 0.5791(2) 0.3269(2) 0.0370(6) Uani 1 1 d . . .
H22 H 0.3007 0.6008 0.3864 0.044 Uiso 1 1 calc R . .
C23 C 0.2988(3) 0.0001(3) -0.05858(18) 0.0377(7) Uani 1 1 d . . .
C24 C 0.0808(3) 0.1201(2) -0.05654(17) 0.0307(5) Uani 1 1 d . . .
C25 C 0.2624(3) 0.3528(2) -0.04796(16) 0.0256(5) Uani 1 1 d . . .
C26 C 0.4768(3) 0.2353(2) -0.06816(17) 0.0278(5) Uani 1 1 d . . .
C27 C 0.2231(2) 0.1238(2) -0.20432(16) 0.0233(5) Uani 1 1 d . . .
C28 C -0.0590(2) 0.2177(2) 0.31654(17) 0.0248(5) Uani 1 1 d . . .
C29 C 0.1126(2) 0.0558(2) 0.33042(16) 0.0219(5) Uani 1 1 d . . .
C30 C 0.2894(2) 0.2383(2) 0.49910(16) 0.0235(5) Uani 1 1 d . . .
C31 C 0.1291(2) 0.4098(2) 0.48456(16) 0.0235(5) Uani 1 1 d . . .
C32 C 0.0029(2) 0.1573(2) 0.48939(17) 0.0265(5) Uani 1 1 d . . .

loop_
_atom_site_aniso_label
_atom_site_aniso_U_11
_atom_site_aniso_U_22
_atom_site_aniso_U_33
_atom_site_aniso_U_23
_atom_site_aniso_U_13
_atom_site_aniso_U_12
W1 0.02293(5) 0.01678(5) 0.01359(5) 0.00357(3) 0.00232(4) 0.00412(4)
W2 0.01760(5) 0.01734(5) 0.01564(5) 0.00605(3) 0.00386(3) 0.00507(3)
P1 0.0203(3) 0.0160(3) 0.0145(3) 0.0038(2) 0.0030(2) 0.0051(2)
P2 0.0183(3) 0.0141(2) 0.0154(3) 0.0043(2) 0.0035(2) 0.0048(2)
O1 0.132(2) 0.0336(12) 0.0412(13) 0.0097(10) 0.0070(14) 0.0404(14)
O2 0.0272(11) 0.0762(16) 0.0461(13) 0.0217(12) 0.0063(9) -0.0028(10)
O3 0.0651(14) 0.0308(10) 0.0351(11) 0.0103(9) 0.0085(10) 0.0233(10)
O4 0.0295(10) 0.0486(12) 0.0439(12) 0.0073(10) 0.0135(9) 0.0081(9)
O5 0.0332(10) 0.0319(9) 0.0171(8) 0.0040(7) 0.0023(7) -0.0011(8)
O6 0.0318(10) 0.0444(12) 0.0460(12) 0.0124(10) -0.0093(9) 0.0123(9)
O7 0.0382(10) 0.0213(9) 0.0364(10) 0.0060(8) 0.0142(8) 0.0073(8)
O8 0.0355(10) 0.0499(12) 0.0250(9) 0.0122(8) 0.0018(8) 0.0211(9)
O9 0.0242(9) 0.0301(10) 0.0466(11) -0.0080(9) 0.0005(8) 0.0099(8)
O10 0.0458(12) 0.0545(13) 0.0463(12) 0.0300(10) 0.0277(10) 0.0177(10)
C1 0.0165(10) 0.0150(10) 0.0161(10) 0.0034(8) 0.0011(8) 0.0026(8)
C2 0.0201(10) 0.0133(10) 0.0181(10) 0.0031(8) 0.0028(9) 0.0045(8)
C3 0.0172(10) 0.0215(11) 0.0200(11) 0.0084(9) 0.0053(8) 0.0074(9)
C4 0.0289(12) 0.0209(11) 0.0292(13) 0.0069(10) 0.0067(10) 0.0098(10)
C5 0.0422(15) 0.0294(13) 0.0405(15) 0.0159(12) 0.0092(12) 0.0208(12)
C6 0.0363(15) 0.0459(16) 0.0338(14) 0.0178(13) 0.0032(12) 0.0236(13)
C7 0.0235(12) 0.0371(14) 0.0244(12) 0.0076(11) 0.0013(10) 0.0118(11)
C8 0.0172(10) 0.0246(11) 0.0183(11) 0.0066(9) 0.0043(8) 0.0070(9)
C9 0.0185(11) 0.0217(11) 0.0148(10) 0.0040(9) 0.0012(9) 0.0006(9)
C10 0.0208(11) 0.0169(11) 0.0159(10) 0.0029(9) 0.0029(8) 0.0007(9)
C11 0.0219(11) 0.0174(10) 0.0130(10) 0.0041(8) 0.0060(8) 0.0026(8)
C12 0.0241(11) 0.0210(11) 0.0183(11) 0.0084(9) 0.0076(9) 0.0067(9)
C13 0.0309(12) 0.0198(11) 0.0217(11) 0.0082(9) 0.0084(10) 0.0047(9)
C14 0.0308(13) 0.0244(12) 0.0230(12) 0.0067(10) 0.0010(10) -0.0023(10)
C15 0.0196(11) 0.0313(13) 0.0263(12) 0.0103(10) 0.0053(9) 0.0051(10)
C16 0.0236(11) 0.0208(11) 0.0208(11) 0.0066(9) 0.0072(9) 0.0066(9)
C17 0.0234(11) 0.0215(11) 0.0265(12) 0.0109(9) 0.0108(9) 0.0096(9)
C18 0.0325(13) 0.0289(13) 0.0325(14) 0.0087(11) 0.0024(11) 0.0148(11)
C19 0.0478(17) 0.0464(17) 0.0403(16) 0.0198(14) 0.0035(13) 0.0269(14)
C20 0.0536(18) 0.0370(16) 0.0563(19) 0.0268(14) 0.0190(15) 0.0303(14)
C21 0.063(2) 0.0213(13) 0.0559(19) 0.0102(13) 0.0132(16) 0.0192(14)
C22 0.0497(17) 0.0257(13) 0.0353(15) 0.0061(11) 0.0050(13) 0.0167(12)
C23 0.065(2) 0.0269(14) 0.0182(12) 0.0032(10) 0.0034(12) 0.0171(13)
C24 0.0308(14) 0.0337(14) 0.0195(12) 0.0084(10) -0.0008(10) -0.0011(11)
C25 0.0322(13) 0.0268(13) 0.0173(11) 0.0061(10) 0.0030(10) 0.0099(10)
C26 0.0327(14) 0.0275(13) 0.0198(12) 0.0018(10) 0.0047(10) 0.0089(11)
C27 0.0244(12) 0.0204(11) 0.0210(12) 0.0045(9) 0.0042(9) 0.0016(9)
C28 0.0259(12) 0.0211(11) 0.0274(12) 0.0080(10) 0.0050(10) 0.0071(10)
C29 0.0212(11) 0.0224(12) 0.0231(12) 0.0100(10) 0.0062(9) 0.0045(9)
C30 0.0292(12) 0.0249(12) 0.0197(11) 0.0082(9) 0.0072(10) 0.0115(10)
C31 0.0149(10) 0.0282(13) 0.0234(12) 0.0033(10) 0.0008(9) 0.0061(9)
C32 0.0274(12) 0.0307(13) 0.0262(12) 0.0131(10) 0.0092(10) 0.0105(10)

loop_
_geom_bond_atom_site_label_1
_geom_bond_atom_site_label_2
_geom_bond_distance
_geom_bond_site_symmetry_2
_geom_bond_publ_flag
W1 C27 2.018(2) . ?
W1 C24 2.026(3) . ?
W1 C23 2.044(3) . ?
W1 C25 2.047(2) . ?
W1 C26 2.060(3) . ?
W1 P1 2.4681(5) . ?
W2 C32 2.011(2) . ?
W2 C31 2.038(2) . ?
W2 C28 2.040(2) . ?
W2 C30 2.043(2) . ?
W2 C29 2.047(2) . ?
W2 P2 2.4960(5) . ?
P1 C11 1.803(2) . ?
P1 C1 1.840(2) . ?
P1 C2 1.860(2) . ?
P2 C10 1.799(2) . ?
P2 C1 1.814(2) . ?
P2 C17 1.829(2) . ?
O1 C23 1.132(3) . ?
O2 C24 1.143(3) . ?
O3 C25 1.135(3) . ?
O4 C26 1.131(3) . ?
O5 C27 1.140(3) . ?
O6 C28 1.137(3) . ?
O7 C29 1.141(3) . ?
O8 C30 1.141(3) . ?
O9 C31 1.139(3) . ?
O10 C32 1.144(3) . ?
C1 C2 1.527(3) . ?
C1 H1 0.92(2) . ?
C2 C3 1.493(3) . ?
C2 H2 0.95(3) . ?
C3 C4 1.403(3) . ?
C3 C8 1.412(3) . ?
C4 C5 1.380(3) . ?
C4 H4 0.9500 . ?
C5 C6 1.380(4) . ?
C5 H5 0.9500 . ?
C6 C7 1.378(4) . ?
C6 H6 0.9500 . ?
C7 C8 1.403(3) . ?
C7 H7 0.9500 . ?
C8 C9 1.470(3) . ?
C9 C10 1.331(3) . ?
C9 H9 0.96(2) . ?
C10 H10 0.94(3) . ?
C11 C16 1.390(3) . ?
C11 C12 1.399(3) . ?
C12 C13 1.386(3) . ?
C12 H12 0.9500 . ?
C13 C14 1.382(3) . ?
C13 H13 0.9500 . ?
C14 C15 1.385(3) . ?
C14 H14 0.9500 . ?
C15 C16 1.391(3) . ?
C15 H15 0.9500 . ?
C16 H16 0.9500 . ?
C17 C22 1.387(3) . ?
C17 C18 1.390(3) . ?
C18 C19 1.387(4) . ?
C18 H18 0.9500 . ?
C19 C20 1.379(4) . ?
C19 H19 0.9500 . ?
C20 C21 1.372(4) . ?
C20 H20 0.9500 . ?
C21 C22 1.387(4) . ?
C21 H21 0.9500 . ?
C22 H22 0.9500 . ?
